data_7054768
loop_
_publ_author_name
'Lennartson, Anders'
'H\%akansson, Mikael'

_publ_section_title
;
 A missing link between chiral four- and five-coordinate complexes
;
_journal_issue 5
_journal_name_full 'New J. Chem.'
_journal_page_first 3353
_journal_paper_doi 10.1039/C5NJ00265F
_journal_volume 39
_journal_year 2015
_chemical_formula_moiety 'C31 H23 F12 O4 P Pd'
_chemical_formula_sum 'C31 H23 F12 O4 P Pd'
_chemical_formula_weight 824.86
_chemical_name_systematic M-bis(hexafluoroacetylacetonato)(tris(o-tolyl)phosphino)palladium(II)
_space_group_IT_number 4
_symmetry_cell_setting monoclinic
_symmetry_Int_Tables_number 4
_symmetry_space_group_name_Hall 'P 2yb'
_symmetry_space_group_name_H-M 'P 1 21 1'
_atom_sites_solution_hydrogens geom
_atom_sites_solution_primary direct
_atom_sites_solution_secondary difmap
_audit_creation_method SHELXL-97
_audit_update_record
;
2015-01-27 deposited with the CCDC.
2015-03-19 downloaded from the CCDC.
;
_cell_angle_alpha 90.00
_cell_angle_beta 108.196(5)
_cell_angle_gamma 90.00
_cell_formula_units_Z 2
_cell_length_a 10.7139(18)
_cell_length_b 11.2570(15)
_cell_length_c 13.736(2)
_cell_measurement_reflns_used 9743
_cell_measurement_temperature 100(2)
_cell_measurement_theta_max 25.00
_cell_measurement_theta_min 2.00
_cell_volume 1573.8(4)
_computing_cell_refinement 'CrystalClear(Rigaku, 2000)'
_computing_data_collection 'CrystalClear(Rigaku, 2000)'
_computing_data_reduction 'CrystalClear(Rigaku, 2000)'
_computing_molecular_graphics 'ORTEP-3 and PLUTON'
_computing_publication_material SHELXL-97
_computing_structure_refinement SHELXL-97
_computing_structure_solution SIR92
_diffrn_ambient_temperature 100(2)
_diffrn_detector_area_resol_mean 105
_diffrn_measured_fraction_theta_full 0.987
_diffrn_measured_fraction_theta_max 0.987
_diffrn_measurement_device_type 'Rigaku R-AXIS IIC image-plate system'
_diffrn_measurement_method \f
_diffrn_radiation_monochromator graphite
_diffrn_radiation_probe x-ray
_diffrn_radiation_type MoK\a
_diffrn_radiation_wavelength 0.71073
_diffrn_reflns_av_R_equivalents 0.0166
_diffrn_reflns_av_sigmaI/netI 0.0229
_diffrn_reflns_limit_h_max 12
_diffrn_reflns_limit_h_min -12
_diffrn_reflns_limit_k_max 13
_diffrn_reflns_limit_k_min -13
_diffrn_reflns_limit_l_max 16
_diffrn_reflns_limit_l_min -16
_diffrn_reflns_number 9743
_diffrn_reflns_theta_full 25.00
_diffrn_reflns_theta_max 25.00
_diffrn_reflns_theta_min 2.00
_diffrn_source 'rotating anode X-ray tube'
_diffrn_source_type RU-H3R
_diffrn_standards_decay_% 0
_diffrn_standards_interval_count 0
_diffrn_standards_interval_time 0
_diffrn_standards_number 0
_exptl_absorpt_coefficient_mu 0.748
_exptl_absorpt_correction_T_max 0.930
_exptl_absorpt_correction_T_min 0.746
_exptl_absorpt_correction_type multi-scan
_exptl_absorpt_process_details '(CrystalClear; Rigaku, 2000)'
_exptl_crystal_colour red
_exptl_crystal_density_diffrn 1.741
_exptl_crystal_density_method 'not measured'
_exptl_crystal_description block
_exptl_crystal_F_000 820
_exptl_crystal_size_max 0.3
_exptl_crystal_size_mid 0.1
_exptl_crystal_size_min 0.1
_refine_diff_density_max 0.377
_refine_diff_density_min -0.332
_refine_diff_density_rms 0.044
_refine_ls_abs_structure_details 'Flack H D (1983), Acta Cryst. A39, 876-881'
_refine_ls_abs_structure_Flack -0.032(12)
_refine_ls_extinction_method none
_refine_ls_goodness_of_fit_ref 1.041
_refine_ls_hydrogen_treatment constr
_refine_ls_matrix_type full
_refine_ls_number_parameters 445
_refine_ls_number_reflns 5424
_refine_ls_number_restraints 1
_refine_ls_restrained_S_all 1.041
_refine_ls_R_factor_all 0.0195
_refine_ls_R_factor_gt 0.0186
_refine_ls_shift/su_max 0.001
_refine_ls_shift/su_mean 0.000
_refine_ls_structure_factor_coef Fsqd
_refine_ls_weighting_details 'calc w=1/[\s^2^(Fo^2^)+(0.0300P)^2^+0.3323P] where P=(Fo^2^+2Fc^2^)/3'
_refine_ls_weighting_scheme calc
_refine_ls_wR_factor_gt 0.0464
_refine_ls_wR_factor_ref 0.0469
_reflns_number_gt 5304
_reflns_number_total 5424
_reflns_threshold_expression >2sigma(I)
_cod_data_source_file c5nj00265f1.cif
_cod_data_source_block alpha_1
_cod_depositor_comments 'Adding full bibliography for 7054768--7054769.cif.'
_cod_original_sg_symbol_H-M 'P 21'
_cod_database_code 7054768

loop_
_symmetry_equiv_pos_as_xyz
'x, y, z'
'-x, y+1/2, -z'

loop_
_atom_site_label
_atom_site_type_symbol
_atom_site_fract_x
_atom_site_fract_y
_atom_site_fract_z
_atom_site_U_iso_or_equiv
_atom_site_adp_type
_atom_site_occupancy
_atom_site_symmetry_multiplicity
_atom_site_calc_flag
_atom_site_refinement_flags
C1 C 0.6888(2) 0.7509(2) 1.05145(17) 0.0167(5) Uani 1 1 d .
C2 C 0.71027(17) 0.8206(3) 0.96193(13) 0.0107(4) Uani 1 1 d .
C3 C 0.6724(2) 0.9396(2) 0.95069(17) 0.0119(4) Uani 1 1 d .
H3 H 0.6324 0.9721 0.9957 0.014 Uiso 1 1 calc R
C4 C 0.6925(2) 1.0113(2) 0.87471(16) 0.0115(5) Uani 1 1 d .
C5 C 0.6533(2) 1.1428(2) 0.87154(18) 0.0164(5) Uani 1 1 d .
C6 C 1.0059(3) 0.5091(2) 0.87034(18) 0.0202(5) Uani 1 1 d .
C7 C 0.8816(2) 0.5737(2) 0.80786(16) 0.0128(4) Uani 1 1 d .
C8 C 0.7630(2) 0.5199(2) 0.79399(18) 0.0171(5) Uani 1 1 d .
H8 H 0.7636 0.4425 0.8179 0.021 Uiso 1 1 calc R
C9 C 0.6374(2) 0.5739(2) 0.74519(18) 0.0172(5) Uani 1 1 d .
C10 C 0.5200(3) 0.5025(3) 0.7561(2) 0.0275(7) Uani 1 1 d .
C11 C 0.8311(2) 1.05348(19) 0.63719(16) 0.0110(4) Uani 1 1 d .
C12 C 0.9219(2) 1.1465(2) 0.66537(17) 0.0139(5) Uani 1 1 d .
H12 H 1.0108 1.1300 0.6952 0.017 Uiso 1 1 calc R
C13 C 0.8796(2) 1.2635(2) 0.64885(18) 0.0183(5) Uani 1 1 d .
H13 H 0.9400 1.3253 0.6678 0.022 Uiso 1 1 calc R
C14 C 0.7475(3) 1.2880(2) 0.60422(18) 0.0212(5) Uani 1 1 d .
H14 H 0.7193 1.3665 0.5934 0.025 Uiso 1 1 calc R
C15 C 0.6570(3) 1.1964(2) 0.57553(19) 0.0197(5) Uani 1 1 d .
H15 H 0.5686 1.2142 0.5446 0.024 Uiso 1 1 calc R
C16 C 0.6962(2) 1.0777(2) 0.59226(16) 0.0140(5) Uani 1 1 d .
C17 C 0.5927(2) 0.9814(2) 0.55984(19) 0.0206(5) Uani 1 1 d .
H17A H 0.5953 0.9464 0.4967 0.031 Uiso 1 1 calc R
H17B H 0.5075 1.0153 0.5503 0.031 Uiso 1 1 calc R
H17C H 0.6097 0.9213 0.6120 0.031 Uiso 1 1 calc R
C18 C 0.83270(17) 0.8231(3) 0.53860(14) 0.0111(4) Uani 1 1 d .
C19 C 0.7864(2) 0.7073(2) 0.53857(18) 0.0152(5) Uani 1 1 d .
H19 H 0.7825 0.6740 0.5995 0.018 Uiso 1 1 calc R
C20 C 0.7463(2) 0.6412(2) 0.44917(19) 0.0191(5) Uani 1 1 d .
H20 H 0.7168 0.5637 0.4502 0.023 Uiso 1 1 calc R
C21 C 0.7504(2) 0.6913(2) 0.35828(18) 0.0183(5) Uani 1 1 d .
H21 H 0.7233 0.6478 0.2978 0.022 Uiso 1 1 calc R
C22 C 0.7951(2) 0.8063(2) 0.35795(16) 0.0165(6) Uani 1 1 d .
H22 H 0.7953 0.8394 0.2960 0.020 Uiso 1 1 calc R
C23 C 0.8397(2) 0.8746(2) 0.44658(17) 0.0142(5) Uani 1 1 d .
C24 C 0.8918(2) 0.9969(2) 0.43799(17) 0.0180(5) Uani 1 1 d .
H24A H 0.9677 1.0118 0.4961 0.027 Uiso 1 1 calc R
H24B H 0.8253 1.0548 0.4360 0.027 Uiso 1 1 calc R
H24C H 0.9157 1.0022 0.3763 0.027 Uiso 1 1 calc R
C25 C 1.0662(2) 0.89210(19) 0.70428(17) 0.0119(4) Uani 1 1 d .
C26 C 1.1283(2) 0.8438(2) 0.63752(16) 0.0123(5) Uani 1 1 d .
H26 H 1.0779 0.8228 0.5714 0.015 Uiso 1 1 calc R
C27 C 1.26293(19) 0.8266(3) 0.66768(15) 0.0178(4) Uani 1 1 d .
H27 H 1.3026 0.7944 0.6223 0.021 Uiso 1 1 calc R
C28 C 1.3379(2) 0.8578(2) 0.76615(19) 0.0208(6) Uani 1 1 d .
H28 H 1.4285 0.8469 0.7871 0.025 Uiso 1 1 calc R
C29 C 1.2782(2) 0.9050(2) 0.83315(18) 0.0197(5) Uani 1 1 d .
H29 H 1.3299 0.9259 0.8989 0.024 Uiso 1 1 calc R
C30 C 1.1422(2) 0.9223(2) 0.80515(17) 0.0149(5) Uani 1 1 d .
C31 C 1.0838(2) 0.9660(2) 0.88495(17) 0.0188(5) Uani 1 1 d .
H31A H 1.1507 1.0041 0.9394 0.028 Uiso 1 1 calc R
H31B H 1.0484 0.9000 0.9120 0.028 Uiso 1 1 calc R
H31C H 1.0149 1.0218 0.8544 0.028 Uiso 1 1 calc R
O1 O 0.76381(15) 0.75964(14) 0.90999(12) 0.0144(3) Uani 1 1 d .
O2 O 0.73777(16) 0.98580(14) 0.80268(12) 0.0147(3) Uani 1 1 d .
O3 O 0.91137(16) 0.67590(14) 0.78000(12) 0.0140(3) Uani 1 1 d .
O4 O 0.61357(17) 0.66617(16) 0.69711(13) 0.0214(4) Uani 1 1 d .
F1 F 0.62583(15) 0.64941(12) 1.01807(11) 0.0231(3) Uani 1 1 d .
F2 F 0.80435(14) 0.72344(13) 1.12058(10) 0.0233(3) Uani 1 1 d .
F3 F 0.61971(14) 0.81103(15) 1.10072(10) 0.0239(3) Uani 1 1 d .
F4 F 0.63997(16) 1.18019(13) 0.95986(11) 0.0254(3) Uani 1 1 d .
F5 F 0.53976(17) 1.16006(15) 0.79856(13) 0.0303(4) Uani 1 1 d .
F6 F 0.74344(15) 1.21171(12) 0.85166(13) 0.0281(4) Uani 1 1 d .
F7 F 1.09486(15) 0.50369(15) 0.81965(12) 0.0286(4) Uani 1 1 d .
F8 F 1.06188(14) 0.56857(15) 0.95728(11) 0.0295(4) Uani 1 1 d .
F9 F 0.98596(17) 0.39826(14) 0.89587(13) 0.0331(4) Uani 1 1 d .
F10 F 0.5353(3) 0.4775(3) 0.85323(17) 0.0891(11) Uani 1 1 d .
F11 F 0.50848(16) 0.39891(14) 0.70947(15) 0.0387(4) Uani 1 1 d .
F12 F 0.40798(19) 0.55781(17) 0.7148(3) 0.0799(9) Uani 1 1 d .
P1 P 0.88689(5) 0.90079(5) 0.66130(4) 0.00929(11) Uani 1 1 d .
Pd1 Pd 0.812958(13) 0.826775(14) 0.785588(10) 0.00944(5) Uani 1 1 d .

loop_
_atom_site_aniso_label
_atom_site_aniso_U_11
_atom_site_aniso_U_22
_atom_site_aniso_U_33
_atom_site_aniso_U_23
_atom_site_aniso_U_13
_atom_site_aniso_U_12
C1 0.0227(12) 0.0156(12) 0.0147(11) 0.0004(10) 0.0098(10) -0.0021(10)
C2 0.0082(8) 0.0164(10) 0.0070(8) -0.0028(12) 0.0017(7) -0.0034(12)
C3 0.0112(11) 0.0135(12) 0.0127(10) -0.0018(9) 0.0061(9) -0.0017(8)
C4 0.0075(10) 0.0146(11) 0.0108(10) -0.0027(9) 0.0007(9) -0.0013(8)
C5 0.0207(12) 0.0149(12) 0.0164(11) 0.0019(10) 0.0098(10) 0.0041(9)
C6 0.0271(14) 0.0208(13) 0.0144(11) 0.0029(10) 0.0090(10) 0.0121(10)
C7 0.0185(12) 0.0125(11) 0.0086(10) 0.0007(9) 0.0061(9) 0.0044(9)
C8 0.0255(13) 0.0092(11) 0.0189(12) 0.0008(10) 0.0103(10) -0.0006(9)
C9 0.0188(12) 0.0159(12) 0.0189(11) -0.0052(10) 0.0090(10) -0.0072(10)
C10 0.0246(16) 0.0244(15) 0.0368(17) -0.0072(13) 0.0145(13) -0.0092(12)
C11 0.0172(11) 0.0091(11) 0.0090(10) 0.0016(9) 0.0073(9) 0.0012(9)
C12 0.0187(12) 0.0126(12) 0.0129(11) -0.0002(9) 0.0087(9) -0.0002(9)
C13 0.0265(13) 0.0122(12) 0.0207(12) -0.0017(10) 0.0141(10) -0.0051(10)
C14 0.0351(15) 0.0130(11) 0.0196(12) 0.0045(9) 0.0145(11) 0.0059(9)
C15 0.0220(13) 0.0219(13) 0.0170(12) 0.0043(10) 0.0087(10) 0.0080(10)
C16 0.0141(11) 0.0191(12) 0.0102(10) 0.0016(10) 0.0056(9) 0.0009(10)
C17 0.0135(12) 0.0240(13) 0.0232(12) 0.0006(11) 0.0040(10) 0.0020(10)
C18 0.0091(8) 0.0139(9) 0.0095(8) -0.0022(12) 0.0017(7) 0.0029(11)
C19 0.0131(11) 0.0189(12) 0.0149(11) -0.0012(9) 0.0064(9) -0.0013(9)
C20 0.0146(12) 0.0184(13) 0.0261(13) -0.0100(11) 0.0089(10) -0.0080(10)
C21 0.0115(12) 0.0276(14) 0.0140(11) -0.0116(10) 0.0014(9) 0.0006(10)
C22 0.0130(10) 0.0257(16) 0.0098(9) -0.0023(10) 0.0020(8) 0.0060(10)
C23 0.0131(11) 0.0185(11) 0.0119(11) 0.0007(9) 0.0054(9) 0.0036(9)
C24 0.0249(13) 0.0199(12) 0.0114(11) 0.0023(10) 0.0089(10) 0.0006(10)
C25 0.0151(11) 0.0070(11) 0.0133(10) 0.0006(9) 0.0040(9) -0.0015(9)
C26 0.0130(10) 0.0119(13) 0.0114(9) 0.0017(9) 0.0031(7) -0.0005(9)
C27 0.0176(10) 0.0170(10) 0.0196(10) 0.0005(14) 0.0072(8) 0.0055(14)
C28 0.0133(11) 0.0219(15) 0.0248(12) 0.0026(10) 0.0026(10) 0.0015(9)
C29 0.0163(12) 0.0229(13) 0.0146(11) -0.0002(10) -0.0029(9) -0.0040(10)
C30 0.0205(12) 0.0119(11) 0.0131(11) 0.0004(9) 0.0064(9) -0.0036(9)
C31 0.0198(12) 0.0241(13) 0.0118(11) -0.0061(10) 0.0040(9) -0.0083(10)
O1 0.0197(8) 0.0128(8) 0.0132(7) 0.0024(7) 0.0087(6) 0.0002(7)
O2 0.0229(9) 0.0112(8) 0.0141(8) 0.0020(7) 0.0115(7) 0.0030(7)
O3 0.0156(8) 0.0113(8) 0.0173(8) 0.0010(7) 0.0082(7) 0.0002(6)
O4 0.0171(9) 0.0224(9) 0.0222(9) 0.0060(8) 0.0024(7) -0.0023(7)
F1 0.0329(8) 0.0156(7) 0.0270(8) -0.0017(6) 0.0183(7) -0.0090(6)
F2 0.0288(8) 0.0270(8) 0.0138(7) 0.0067(6) 0.0064(6) 0.0037(6)
F3 0.0383(8) 0.0199(9) 0.0238(6) 0.0012(7) 0.0245(6) 0.0026(7)
F4 0.0417(9) 0.0163(7) 0.0240(8) -0.0016(6) 0.0188(7) 0.0070(6)
F5 0.0270(9) 0.0261(8) 0.0303(9) 0.0025(8) -0.0017(7) 0.0149(7)
F6 0.0357(9) 0.0116(7) 0.0473(10) 0.0008(7) 0.0278(8) -0.0021(6)
F7 0.0270(8) 0.0409(10) 0.0234(8) 0.0090(7) 0.0156(7) 0.0207(7)
F8 0.0249(8) 0.0447(9) 0.0139(7) -0.0016(7) -0.0010(6) 0.0130(7)
F9 0.0466(10) 0.0232(8) 0.0332(9) 0.0163(7) 0.0177(8) 0.0179(7)
F10 0.0945(18) 0.144(3) 0.0440(12) -0.0292(15) 0.0442(13) -0.0949(19)
F11 0.0311(9) 0.0203(8) 0.0587(12) -0.0076(8) 0.0055(8) -0.0140(7)
F12 0.0260(10) 0.0280(10) 0.195(3) 0.0154(14) 0.0475(14) 0.0021(8)
P1 0.0111(3) 0.0095(3) 0.0083(3) -0.0007(2) 0.0044(2) -0.0015(2)
Pd1 0.01322(8) 0.00740(7) 0.00985(7) 0.00051(8) 0.00670(5) -0.00032(7)

loop_
_atom_type_symbol
_atom_type_description
_atom_type_scat_dispersion_real
_atom_type_scat_dispersion_imag
_atom_type_scat_source
C C 0.0033 0.0016 'International Tables Vol C Tables 4.2.6.8 and 6.1.1.4'
H H 0.0000 0.0000 'International Tables Vol C Tables 4.2.6.8 and 6.1.1.4'
O O 0.0106 0.0060 'International Tables Vol C Tables 4.2.6.8 and 6.1.1.4'
F F 0.0171 0.0103 'International Tables Vol C Tables 4.2.6.8 and 6.1.1.4'
P P 0.1023 0.0942 'International Tables Vol C Tables 4.2.6.8 and 6.1.1.4'
Pd Pd -0.9988 1.0072 'International Tables Vol C Tables 4.2.6.8 and 6.1.1.4'

loop_
_geom_angle_atom_site_label_1
_geom_angle_atom_site_label_2
_geom_angle_atom_site_label_3
_geom_angle
F3 C1 F1 107.96(19)
F3 C1 F2 107.10(18)
F1 C1 F2 107.57(19)
F3 C1 C2 113.2(2)
F1 C1 C2 110.40(19)
F2 C1 C2 110.42(18)
O1 C2 C3 129.3(2)
O1 C2 C1 112.8(2)
C3 C2 C1 117.93(19)
C4 C3 C2 122.3(2)
O2 C4 C3 130.1(2)
O2 C4 C5 111.42(19)
C3 C4 C5 118.47(19)
F5 C5 F4 107.92(19)
F5 C5 F6 108.19(19)
F4 C5 F6 107.1(2)
F5 C5 C4 109.91(19)
F4 C5 C4 112.61(19)
F6 C5 C4 110.98(19)
F9 C6 F8 107.35(19)
F9 C6 F7 107.0(2)
F8 C6 F7 107.0(2)
F9 C6 C7 114.3(2)
F8 C6 C7 109.45(19)
F7 C6 C7 111.44(19)
O3 C7 C8 131.6(2)
O3 C7 C6 109.9(2)
C8 C7 C6 118.5(2)
C7 C8 C9 124.8(2)
O4 C9 C8 128.5(2)
O4 C9 C10 117.4(2)
C8 C9 C10 114.1(2)
F12 C10 F10 110.2(3)
F12 C10 F11 106.0(2)
F10 C10 F11 105.4(3)
F12 C10 C9 112.0(2)
F10 C10 C9 111.3(2)
F11 C10 C9 111.7(2)
C12 C11 C16 120.3(2)
C12 C11 P1 119.84(17)
C16 C11 P1 119.80(17)
C13 C12 C11 120.1(2)
C14 C13 C12 119.9(2)
C13 C14 C15 120.4(2)
C14 C15 C16 121.1(2)
C15 C16 C11 118.2(2)
C15 C16 C17 118.7(2)
C11 C16 C17 123.1(2)
C19 C18 C23 120.1(2)
C19 C18 P1 117.31(16)
C23 C18 P1 122.6(2)
C20 C19 C18 121.0(2)
C21 C20 C19 119.5(2)
C22 C21 C20 119.6(2)
C21 C22 C23 122.7(2)
C22 C23 C18 117.1(2)
C22 C23 C24 118.2(2)
C18 C23 C24 124.8(2)
C26 C25 C30 119.3(2)
C26 C25 P1 118.40(16)
C30 C25 P1 122.03(17)
C27 C26 C25 121.5(2)
C28 C27 C26 119.3(2)
C29 C28 C27 120.0(2)
C28 C29 C30 122.0(2)
C29 C30 C25 117.9(2)
C29 C30 C31 118.7(2)
C25 C30 C31 123.3(2)
C2 O1 Pd1 123.22(16)
C4 O2 Pd1 124.10(14)
C7 O3 Pd1 124.23(14)
C11 P1 C18 107.08(11)
C11 P1 C25 111.24(10)
C18 P1 C25 105.77(9)
C11 P1 Pd1 108.34(7)
C18 P1 Pd1 115.88(8)
C25 P1 Pd1 108.54(7)
O2 Pd1 O3 172.41(7)
O2 Pd1 O1 90.81(6)
O3 Pd1 O1 89.70(6)
O2 Pd1 P1 90.44(5)
O3 Pd1 P1 88.33(5)
O1 Pd1 P1 174.31(5)

loop_
_geom_bond_atom_site_label_1
_geom_bond_atom_site_label_2
_geom_bond_distance
C1 F3 1.333(3)
C1 F1 1.333(3)
C1 F2 1.340(3)
C1 C2 1.535(3)
C2 O1 1.251(3)
C2 C3 1.394(4)
C3 C4 1.388(3)
C4 O2 1.263(3)
C4 C5 1.535(3)
C5 F5 1.327(3)
C5 F4 1.333(3)
C5 F6 1.332(3)
C6 F9 1.331(3)
C6 F8 1.337(3)
C6 F7 1.346(3)
C6 C7 1.525(3)
C7 O3 1.283(3)
C7 C8 1.366(3)
C8 C9 1.438(4)
C9 O4 1.214(3)
C9 C10 1.539(4)
C10 F12 1.313(4)
C10 F10 1.322(4)
C10 F11 1.318(3)
C11 C12 1.399(3)
C11 C16 1.410(3)
C11 P1 1.816(2)
C12 C13 1.388(3)
C13 C14 1.383(4)
C14 C15 1.386(4)
C15 C16 1.398(3)
C16 C17 1.516(3)
C18 C19 1.394(4)
C18 C23 1.414(3)
C18 P1 1.825(2)
C19 C20 1.385(3)
C20 C21 1.383(4)
C21 C22 1.380(4)
C22 C23 1.393(3)
C23 C24 1.504(3)
C25 C26 1.400(3)
C25 C30 1.412(3)
C25 P1 1.827(2)
C26 C27 1.385(3)
C27 C28 1.385(3)
C28 C29 1.381(4)
C29 C30 1.400(3)
C30 C31 1.505(3)
O1 Pd1 2.0810(15)
O2 Pd1 2.0067(16)
O3 Pd1 2.0131(16)
P1 Pd1 2.2541(6)
